data_4302135
loop_
_publ_author_name
'Michael J. Hughes'
'H\'el\`ene P. A. Mercier'
'Gary J. Schrobilgen'

_publ_section_title
;
Synthesis and X-ray Crystal Structure of (OsO3F2)2.2XeOF4 and the Raman
Spectra of (OsO3F2)\\infty, (OsO3F2)2, and (OsO3F2)2.2XeOF4
;
_journal_name_full 'Inorganic Chemistry'
_journal_page_first 4478
_journal_page_last 4490
_journal_paper_doi 10.1021/ic900242m
_journal_volume 48
_journal_year 2009
_chemical_formula_sum 'F12 O8 Os2 Xe2'
_chemical_formula_weight 999.00
_chemical_name_common 'F4 O6 Os2, 2(Xe O F4)'
_chemical_name_systematic
; 
 ? 
;
_space_group_IT_number 2
_symmetry_cell_setting triclinic
_symmetry_space_group_name_Hall '-P 1'
_symmetry_space_group_name_H-M 'P -1'
_atom_sites_solution_primary direct
_atom_sites_solution_secondary difmap
_audit_creation_method SHELXL-97
_cell_angle_alpha 80.012(4)
_cell_angle_beta 83.659(4)
_cell_angle_gamma 89.217(4)
_cell_formula_units_Z 1
_cell_length_a 5.0808(6)
_cell_length_b 7.7446(9)
_cell_length_c 9.2133(11)
_cell_measurement_temperature 100(2)
_cell_measurement_theta_max 65
_cell_measurement_theta_min 0
_cell_volume 354.85(7)
_computing_cell_refinement 'Bruker SMART'
_computing_data_collection 'Bruker SMART'
_computing_data_reduction 'Bruker Saint'
_computing_molecular_graphics 'SHELXL-97 (Sheldrick, 1997)'
_computing_publication_material 'SHELXL-97 (Sheldrick, 1997)'
_computing_structure_refinement 'SHELXL-97 (Sheldrick, 1997)'
_computing_structure_solution 'SHELXS-97 (Sheldrick, 1990)'
_diffrn_ambient_temperature 100(2)
_diffrn_measured_fraction_theta_full 0.987
_diffrn_measured_fraction_theta_max 0.987
_diffrn_measurement_device_type 'CCD area detector'
_diffrn_measurement_method 'phi and omega scans'
_diffrn_radiation_monochromator graphite
_diffrn_radiation_source 'fine-focus sealed tube'
_diffrn_radiation_type MoK\a
_diffrn_radiation_wavelength 0.71073
_diffrn_reflns_av_R_equivalents 0.0510
_diffrn_reflns_av_sigmaI/netI 0.0517
_diffrn_reflns_limit_h_max 7
_diffrn_reflns_limit_h_min -7
_diffrn_reflns_limit_k_max 11
_diffrn_reflns_limit_k_min -11
_diffrn_reflns_limit_l_max 6
_diffrn_reflns_limit_l_min -13
_diffrn_reflns_number 8774
_diffrn_reflns_theta_full 32.49
_diffrn_reflns_theta_max 32.49
_diffrn_reflns_theta_min 2.26
_exptl_absorpt_coefficient_mu 22.759
_exptl_absorpt_correction_type none
_exptl_crystal_colour orange
_exptl_crystal_density_diffrn 4.675
_exptl_crystal_density_method 'not measured'
_exptl_crystal_description needle
_exptl_crystal_F_000 432
_exptl_crystal_size_max 0.17
_exptl_crystal_size_mid 0.04
_exptl_crystal_size_min 0.03
_refine_diff_density_max 3.736
_refine_diff_density_min -4.602
_refine_diff_density_rms 0.482
_refine_ls_extinction_method none
_refine_ls_goodness_of_fit_ref 0.984
_refine_ls_matrix_type full
_refine_ls_number_parameters 109
_refine_ls_number_reflns 2534
_refine_ls_number_restraints 0
_refine_ls_restrained_S_all 0.984
_refine_ls_R_factor_all 0.0505
_refine_ls_R_factor_gt 0.0408
_refine_ls_shift/su_max 0.001
_refine_ls_shift/su_mean 0.000
_refine_ls_structure_factor_coef Fsqd
_refine_ls_weighting_details 'calc w=1/[\s^2^(Fo^2^)+(0.0623P)^2^+0.0000P] where P=(Fo^2^+2Fc^2^)/3'
_refine_ls_weighting_scheme calc
_refine_ls_wR_factor_gt 0.0943
_refine_ls_wR_factor_ref 0.0988
_reflns_number_gt 2134
_reflns_number_total 2534
_reflns_threshold_expression >2sigma(I)
_cod_data_source_file ic900242m_si_002.cif
_cod_data_source_block mh13
_cod_database_code 4302135

loop_
_symmetry_equiv_pos_as_xyz
'x, y, z'
'-x, -y, -z'

loop_
_atom_site_label
_atom_site_type_symbol
_atom_site_fract_x
_atom_site_fract_y
_atom_site_fract_z
_atom_site_U_iso_or_equiv
_atom_site_adp_type
_atom_site_occupancy
_atom_site_symmetry_multiplicity
_atom_site_calc_flag
_atom_site_refinement_flags
_atom_site_disorder_assembly
_atom_site_disorder_group
Os1 Os 0.12115(5) 0.67103(4) 0.36363(3) 0.01253(9) Uani 1 1 d . . .
O1 O -0.0634(12) 0.7985(8) 0.4690(7) 0.0185(11) Uani 1 1 d . . .
F1 F 0.1874(9) 0.5142(6) 0.5684(5) 0.0139(8) Uani 1 1 d . . .
F2 F 0.2716(9) 0.4589(7) 0.3084(5) 0.0178(9) Uani 1 1 d . . .
Xe1 Xe 0.55811(9) 0.22438(6) 0.16126(5) 0.01391(11) Uani 1 1 d . . .
F3 F 0.6495(10) 0.1361(7) 0.3556(5) 0.0221(10) Uani 1 1 d . . .
F4 F 0.4608(11) 0.3175(7) -0.0321(6) 0.0224(10) Uani 1 1 d . . .
F6 F 0.2396(10) 0.0877(7) 0.2076(6) 0.0220(10) Uani 1 1 d . . .
O4 O 0.7253(12) 0.0572(8) 0.0936(7) 0.0204(12) Uani 1 1 d . . .
F5 F 0.8710(10) 0.3667(7) 0.1215(6) 0.0226(11) Uani 1 1 d . . .
O2 O 0.0102(12) 0.7316(8) 0.1968(7) 0.0192(11) Uani 1 1 d . . .
O3 O 0.4236(12) 0.7637(8) 0.3465(7) 0.0192(12) Uani 1 1 d . . .

loop_
_atom_site_aniso_label
_atom_site_aniso_U_11
_atom_site_aniso_U_22
_atom_site_aniso_U_33
_atom_site_aniso_U_23
_atom_site_aniso_U_13
_atom_site_aniso_U_12
Os1 0.00807(13) 0.01429(15) 0.01544(15) -0.00239(10) -0.00256(9) 0.00033(9)
O1 0.016(3) 0.017(3) 0.024(3) -0.006(2) -0.007(2) 0.001(2)
F1 0.0098(19) 0.017(2) 0.015(2) -0.0045(17) -0.0015(15) -0.0012(16)
F2 0.012(2) 0.020(2) 0.021(2) -0.0038(18) -0.0016(17) 0.0020(18)
Xe1 0.0114(2) 0.0150(2) 0.0161(2) -0.00406(16) -0.00277(16) 0.00109(16)
F3 0.022(3) 0.028(3) 0.017(2) 0.0002(19) -0.0067(19) -0.003(2)
F4 0.024(3) 0.027(3) 0.016(2) 0.0005(19) -0.0064(19) 0.001(2)
F6 0.012(2) 0.021(2) 0.031(3) 0.000(2) -0.0027(19) -0.0026(19)
O4 0.018(3) 0.016(3) 0.030(3) -0.010(2) -0.003(2) 0.005(2)
F5 0.021(3) 0.018(2) 0.030(3) -0.004(2) -0.006(2) -0.005(2)
O2 0.015(3) 0.023(3) 0.018(3) -0.002(2) -0.001(2) -0.002(2)
O3 0.012(3) 0.021(3) 0.023(3) 0.000(2) -0.003(2) -0.002(2)

loop_
_atom_type_symbol
_atom_type_description
_atom_type_scat_dispersion_real
_atom_type_scat_dispersion_imag
_atom_type_scat_source
O O 0.0106 0.0060 'International Tables Vol C Tables 4.2.6.8 and 6.1.1.4'
F F 0.0171 0.0103 'International Tables Vol C Tables 4.2.6.8 and 6.1.1.4'
Xe Xe -0.4205 1.9578 'International Tables Vol C Tables 4.2.6.8 and 6.1.1.4'
Os Os -1.2165 7.6030 'International Tables Vol C Tables 4.2.6.8 and 6.1.1.4'

loop_
_geom_angle_atom_site_label_1
_geom_angle_atom_site_label_2
_geom_angle_atom_site_label_3
_geom_angle
_geom_angle_site_symmetry_1
_geom_angle_site_symmetry_3
_geom_angle_publ_flag
O2 Os1 O3 105.1(3) . . ?
O2 Os1 O1 102.1(3) . . ?
O3 Os1 O1 102.1(3) . . ?
O2 Os1 F2 91.8(3) . . ?
O3 Os1 F2 91.2(3) . . ?
O1 Os1 F2 157.4(3) . . ?
O2 Os1 F1 91.5(2) . 2_566 ?
O3 Os1 F1 159.8(2) . 2_566 ?
O1 Os1 F1 85.3(2) . 2_566 ?
F2 Os1 F1 76.48(19) . 2_566 ?
O2 Os1 F1 159.8(2) . . ?
O3 Os1 F1 91.5(2) . . ?
O1 Os1 F1 85.3(2) . . ?
F2 Os1 F1 76.06(19) . . ?
F1 Os1 F1 70.2(2) 2_566 . ?
Os1 F1 Os1 109.8(2) 2_566 . ?
O4 Xe1 F3 90.8(3) . . ?
O4 Xe1 F5 90.8(3) . . ?
F3 Xe1 F5 90.0(2) . . ?
O4 Xe1 F6 91.5(3) . . ?
F3 Xe1 F6 88.9(2) . . ?
F5 Xe1 F6 177.5(2) . . ?
O4 Xe1 F4 90.7(3) . . ?
F3 Xe1 F4 178.6(2) . . ?
F5 Xe1 F4 90.1(2) . . ?
F6 Xe1 F4 90.9(2) . . ?

loop_
_geom_bond_atom_site_label_1
_geom_bond_atom_site_label_2
_geom_bond_distance
_geom_bond_site_symmetry_2
_geom_bond_publ_flag
Os1 O2 1.684(6) . ?
Os1 O3 1.685(6) . ?
Os1 O1 1.703(6) . ?
Os1 F2 1.927(5) . ?
Os1 F1 2.107(5) 2_566 ?
Os1 F1 2.117(5) . ?
F1 Os1 2.107(4) 2_566 ?
Xe1 O4 1.709(6) . ?
Xe1 F3 1.907(5) . ?
Xe1 F5 1.912(5) . ?
Xe1 F6 1.913(5) . ?
Xe1 F4 1.918(5) . ?
